data_2202376
loop_
_publ_author_name
'Abul-Haj, Mohammad'
'Quir\'os, Miguel'
'Salas, Juan M.'

_publ_section_title
;
Diaquabis(nitrato-\kO)bis(4,7-dihydro-1,2,4-triazolo
[1,5-a]pyrimidine-7-one-\kN^3^)copper(II)
;
_journal_coden_ASTM ACSEBH
_journal_issue 10d
_journal_name_full
;
 Acta Crystallographica, Section E: Structure Reports Online
;
_journal_page_first m903
_journal_page_last m905
_journal_paper_doi 10.1107/s1600536803019974
_journal_volume 59
_journal_year 2003
_chemical_formula_iupac '[Cu (C5 H4 N4 O)2 (NO3 )2 (H2 O )2]'
_chemical_formula_moiety 'C10 H12 Cu N10 O10'
_chemical_formula_sum 'C10 H12 Cu N10 O10'
_chemical_formula_weight 495.84
_space_group_IT_number 61
_symmetry_cell_setting orthorhombic
_symmetry_space_group_name_Hall '-P 2ac 2ab'
_symmetry_space_group_name_H-M 'P b c a'
_cell_angle_alpha 90.00
_cell_angle_beta 90.00
_cell_angle_gamma 90.00
_cell_formula_units_Z 4
_cell_length_a 14.4717(5)
_cell_length_b 6.4247(2)
_cell_length_c 18.4846(6)
_cell_measurement_temperature 293(2)
_cell_volume 1718.63(10)
_diffrn_ambient_temperature 295(2)
_exptl_crystal_density_diffrn 1.916
_cod_database_code 2202376

loop_
_symmetry_equiv_pos_as_xyz
'x, y, z'
'-x+1/2, -y, z+1/2'
'-x, y+1/2, -z+1/2'
'x+1/2, -y+1/2, -z'
'-x, -y, -z'
'x-1/2, y, -z-1/2'
'x, -y-1/2, z-1/2'
'-x-1/2, y-1/2, z'

loop_
_atom_site_label
_atom_site_fract_x
_atom_site_fract_y
_atom_site_fract_z
_atom_site_U_iso_or_equiv
_atom_site_adp_type
_atom_site_calc_flag
_atom_site_refinement_flags
_atom_site_occupancy
_atom_site_disorder_group
_atom_site_type_symbol
Cu 0.5000 0.5000 0.5000 0.0276(2) Uani d S 1 . Cu
N1 0.5490(2) 0.0712(4) 0.33448(14) 0.0393(6) Uani d . 1 . N
C2 0.5189(2) 0.1410(5) 0.3969(2) 0.0375(6) Uani d . 1 . C
H2 0.4894 0.0560 0.4304 0.045 Uiso calc RT 1 . H
N3 0.5341(2) 0.3490(4) 0.40906(12) 0.0307(5) Uani d . 1 . N
C3A 0.5769(2) 0.4102(4) 0.34914(15) 0.0311(5) Uani d . 1 . C
N4 0.6091(2) 0.5978(4) 0.3301(2) 0.0415(6) Uani d . 1 . N
H4 0.6048 0.7019 0.3592 0.050 Uiso calc RT 1 . H
C5 0.6487(2) 0.6202(6) 0.2636(2) 0.0456(8) Uani d . 1 . C
H5 0.6712 0.7502 0.2502 0.055 Uiso calc RT 1 . H
C6 0.6564(3) 0.4609(6) 0.2165(2) 0.0451(7) Uani d . 1 . C
H6 0.6849 0.4838 0.1721 0.054 Uiso calc RT 1 . H
C7 0.6220(2) 0.2581(5) 0.2329(2) 0.0354(6) Uani d . 1 . C
O7 0.6210(2) 0.1020(4) 0.19453(12) 0.0458(6) Uani d . 1 . O
N8 0.5860(2) 0.2468(4) 0.30352(12) 0.0317(5) Uani d . 1 . N
N1N 0.3085(2) 0.2281(5) 0.5033(2) 0.0455(7) Uani d . 1 . N
O1N 0.3890(2) 0.2359(4) 0.53173(13) 0.0403(5) Uani d . 1 . O
O2N 0.2998(2) 0.2337(6) 0.4369(2) 0.0764(10) Uani d . 1 . O
O3N 0.2405(2) 0.2160(6) 0.5432(2) 0.0724(10) Uani d . 1 . O
O1W 0.59055(15) 0.3231(4) 0.55131(12) 0.0359(5) Uani d D 1 . O
H11W 0.6388(19) 0.295(7) 0.5275(19) 0.043 Uiso d DT 1 . H
H12W 0.603(3) 0.364(6) 0.5942(12) 0.043 Uiso d DT 1 . H

loop_
_atom_site_aniso_label
_atom_site_aniso_U_11
_atom_site_aniso_U_22
_atom_site_aniso_U_33
_atom_site_aniso_U_12
_atom_site_aniso_U_13
_atom_site_aniso_U_23
Cu 0.0306(3) 0.0281(2) 0.0242(2) 0.0033(2) 0.0003(2) -0.0024(2)
N1 0.056(2) 0.0270(11) 0.0348(12) -0.0019(11) 0.0075(11) -0.0016(10)
C2 0.052(2) 0.0283(13) 0.0324(13) 0.0004(12) 0.0044(12) 0.0012(11)
N3 0.0363(11) 0.0272(10) 0.0286(10) 0.0014(9) 0.0026(9) -0.0008(8)
C3A 0.0369(13) 0.0254(11) 0.0311(12) -0.0006(10) -0.0003(10) -0.0015(10)
N4 0.0485(15) 0.0299(12) 0.0462(14) -0.0062(11) 0.0080(12) -0.0032(11)
C5 0.047(2) 0.038(2) 0.052(2) -0.0041(14) 0.0090(15) 0.0102(14)
C6 0.049(2) 0.049(2) 0.037(2) -0.0034(15) 0.0081(14) 0.0069(14)
C7 0.0393(14) 0.040(2) 0.0265(11) 0.0033(12) -0.0001(10) 0.0006(11)
O7 0.063(2) 0.0453(13) 0.0295(10) 0.0042(12) 0.0037(10) -0.0071(9)
N8 0.0403(12) 0.0282(10) 0.0266(10) 0.0017(10) 0.0056(9) -0.0017(8)
N1N 0.0356(13) 0.0348(13) 0.066(2) -0.0054(11) -0.0011(13) -0.0082(13)
O1N 0.0351(10) 0.0405(12) 0.0454(12) -0.0035(9) -0.0016(9) -0.0002(10)
O2N 0.071(2) 0.100(3) 0.058(2) -0.006(2) -0.023(2) -0.009(2)
O3N 0.048(2) 0.085(2) 0.084(2) -0.012(2) 0.015(2) -0.012(2)
O1W 0.0361(10) 0.0394(11) 0.0321(10) 0.0065(9) -0.0018(8) -0.0022(9)

loop_
_geom_bond_atom_site_label_1
_geom_bond_atom_site_label_2
_geom_bond_site_symmetry_2
_geom_bond_distance
_geom_bond_publ_flag
Cu O1W . 1.977(2) y
Cu N3 . 2.003(2) y
Cu O1N . 2.410(2) y
N1 C2 . 1.312(4) n
N1 N8 . 1.374(4) n
C2 N3 . 1.373(4) n
C2 H2 . 0.9300 n
N3 C3A . 1.328(4) n
C3A N4 . 1.339(4) n
C3A N8 . 1.353(4) n
N4 C5 . 1.364(4) n
N4 H4 . 0.8600 n
C5 C6 . 1.348(5) n
C5 H5 . 0.9300 n
C6 C7 . 1.427(5) n
C6 H6 . 0.9300 n
C7 O7 . 1.228(4) n
C7 N8 . 1.408(4) n
N1N O3N . 1.232(4) n
N1N O2N . 1.234(4) n
N1N O1N . 1.278(4) n
O1W H11W . 0.844(18) n
O1W H12W . 0.853(18) n
